data_2220143
loop_
_publ_author_name
'Lu, Lu'
'Wang, Jun'
'Xie, Bin'
'Zou, Li-Ke'

_publ_section_title
;
 Aqua[2,6-bis(2-pyridylamino)pyridine]sulfatonickel(II) monohydrate
;
_journal_coeditor_code DN2397
_journal_issue 12
_journal_name_full 'Acta Crystallographica Section E'
_journal_page_first m1490
_journal_page_last m1491
_journal_paper_doi 10.1107/S1600536808035101
_journal_volume 64
_journal_year 2008
_chemical_formula_iupac '[Ni (S O4) (C15 H13 N5) (H2 O)], H2 O'
_chemical_formula_moiety 'C15 H15 N5 Ni O5 S, H2 O'
_chemical_formula_sum 'C15 H17 N5 Ni O6 S'
_chemical_formula_weight 454.11
_chemical_name_systematic
;
Aqua[2,6-bis(2-pyridylamino)pyridine]sulfatonickel(II) monohydrate
;
_space_group_IT_number 14
_symmetry_cell_setting monoclinic
_symmetry_space_group_name_Hall '-P 2yn'
_symmetry_space_group_name_H-M 'P 1 21/n 1'
_atom_sites_solution_hydrogens geom
_atom_sites_solution_primary direct
_atom_sites_solution_secondary difmap
_audit_creation_method SHELXL-97
_cell_angle_alpha 90.00
_cell_angle_beta 95.634(2)
_cell_angle_gamma 90.00
_cell_formula_units_Z 4
_cell_length_a 7.3536(8)
_cell_length_b 18.026(2)
_cell_length_c 12.9125(14)
_cell_measurement_reflns_used 3068
_cell_measurement_temperature 298(2)
_cell_measurement_theta_max 25.20
_cell_measurement_theta_min 1.95
_cell_volume 1703.4(3)
_computing_cell_refinement 'APEX2 (Bruker, 2004) and SAINT (Bruker, 2004)'
_computing_data_collection 'APEX2 (Bruker, 2004)'
_computing_data_reduction 'SAINT (Bruker, 2004)'
_computing_molecular_graphics
;
ORTEPIII (Burnett & Johnson, 1996) and ORTEP-3 for Windows (Farrugia,
1997);
;
_computing_publication_material 'SHELXL97 (Sheldrick, 2008)'
_computing_structure_refinement 'SHELXL97 (Sheldrick, 2008)'
_computing_structure_solution 'SHELXS97 (Sheldrick, 2008)'
_diffrn_ambient_temperature 298(2)
_diffrn_measured_fraction_theta_full 0.998
_diffrn_measured_fraction_theta_max 0.998
_diffrn_measurement_device_type 'Bruker APEXII area-detector'
_diffrn_measurement_method '\f and \w'
_diffrn_radiation_monochromator graphite
_diffrn_radiation_source 'fine-focus sealed tube'
_diffrn_radiation_type MoK\a
_diffrn_radiation_wavelength 0.71073
_diffrn_reflns_av_R_equivalents 0.0143
_diffrn_reflns_av_sigmaI/netI 0.0157
_diffrn_reflns_limit_h_max 8
_diffrn_reflns_limit_h_min -8
_diffrn_reflns_limit_k_max 21
_diffrn_reflns_limit_k_min -20
_diffrn_reflns_limit_l_max 13
_diffrn_reflns_limit_l_min -15
_diffrn_reflns_number 8650
_diffrn_reflns_theta_full 25.20
_diffrn_reflns_theta_max 25.20
_diffrn_reflns_theta_min 1.95
_diffrn_standards_interval_count 0
_diffrn_standards_interval_time 0
_diffrn_standards_number 0
_exptl_absorpt_coefficient_mu 1.310
_exptl_absorpt_correction_T_max 0.8586
_exptl_absorpt_correction_T_min 0.7615
_exptl_absorpt_correction_type multi-scan
_exptl_absorpt_process_details '(SADABS; Bruker, 2004)'
_exptl_crystal_colour green
_exptl_crystal_density_diffrn 1.771
_exptl_crystal_density_method 'not measured'
_exptl_crystal_description block
_exptl_crystal_F_000 936
_exptl_crystal_size_max 0.22
_exptl_crystal_size_mid 0.16
_exptl_crystal_size_min 0.12
_refine_diff_density_max 0.239
_refine_diff_density_min -0.321
_refine_ls_extinction_method none
_refine_ls_goodness_of_fit_ref 1.057
_refine_ls_hydrogen_treatment mixed
_refine_ls_matrix_type full
_refine_ls_number_parameters 259
_refine_ls_number_reflns 3068
_refine_ls_number_restraints 8
_refine_ls_restrained_S_all 1.056
_refine_ls_R_factor_all 0.0232
_refine_ls_R_factor_gt 0.0211
_refine_ls_shift/su_max 0.000
_refine_ls_shift/su_mean 0.000
_refine_ls_structure_factor_coef Fsqd
_refine_ls_weighting_details 'calc w=1/[s^2^(Fo^2^)+(0.0291P)^2^+0.6456P] where P=(Fo^2^+2Fc^2^)/3'
_refine_ls_weighting_scheme calc
_refine_ls_wR_factor_gt 0.0554
_refine_ls_wR_factor_ref 0.0563
_reflns_number_gt 2821
_reflns_number_total 3068
_reflns_threshold_expression I>2\s(I)
_cod_data_source_file dn2397.cif
_cod_data_source_block I
_cod_original_cell_volume 1703.3(3)
_cod_original_sg_symbol_H-M 'P 21/n'
_cod_database_code 2220143
_cod_database_fobs_code 2220143

loop_
_symmetry_equiv_pos_as_xyz
'x, y, z'
'-x+1/2, y+1/2, -z+1/2'
'-x, -y, -z'
'x-1/2, -y-1/2, z-1/2'

loop_
_atom_site_type_symbol
_atom_site_label
_atom_site_fract_x
_atom_site_fract_y
_atom_site_fract_z
_atom_site_U_iso_or_equiv
_atom_site_adp_type
_atom_site_calc_flag
_atom_site_refinement_flags
_atom_site_occupancy
Ni Ni1 0.26748(3) 0.067232(10) 0.233759(14) 0.02550(8) Uani d . 1
N N1 0.3089(2) 0.06540(7) 0.38831(11) 0.0315(3) Uani d . 1
N N2 0.2360(2) -0.06140(8) 0.39796(11) 0.0372(4) Uani d D 1
H H2B 0.215(3) -0.0957(9) 0.4422(13) 0.045 Uiso d D 1
N N3 0.28575(18) -0.04276(7) 0.22027(10) 0.0263(3) Uani d . 1
N N4 0.3172(2) -0.03370(8) 0.03833(10) 0.0308(3) Uani d D 1
H H4B 0.348(3) -0.0593(9) -0.0137(11) 0.037 Uiso d D 1
N N5 0.1828(2) 0.07800(7) 0.08526(11) 0.0302(3) Uani d . 1
C C1 0.3337(3) 0.13148(10) 0.43903(14) 0.0397(4) Uani d . 1
H H1 0.3680 0.1724 0.4015 0.048 Uiso calc R 1
C C2 0.3110(3) 0.14091(11) 0.54147(15) 0.0464(5) Uani d . 1
H H2 0.3247 0.1874 0.5725 0.056 Uiso calc R 1
C C3 0.2670(3) 0.07959(13) 0.59813(15) 0.0525(5) Uani d . 1
H H3 0.2530 0.0842 0.6687 0.063 Uiso calc R 1
C C4 0.2442(3) 0.01220(12) 0.55020(14) 0.0468(5) Uani d . 1
H H4 0.2156 -0.0295 0.5878 0.056 Uiso calc R 1
C C5 0.2643(2) 0.00678(9) 0.44353(13) 0.0314(4) Uani d . 1
C C6 0.2794(2) -0.08911(9) 0.30303(12) 0.0288(3) Uani d . 1
C C7 0.3110(3) -0.16439(9) 0.29762(13) 0.0355(4) Uani d . 1
H H7 0.2963 -0.1949 0.3543 0.043 Uiso calc R 1
C C8 0.3645(3) -0.19360(9) 0.20725(14) 0.0362(4) Uani d . 1
H H8 0.3949 -0.2436 0.2037 0.043 Uiso calc R 1
C C9 0.3728(2) -0.14842(9) 0.12190(13) 0.0327(4) Uani d . 1
H H9 0.4099 -0.1672 0.0603 0.039 Uiso calc R 1
C C10 0.3249(2) -0.07446(8) 0.12950(12) 0.0268(3) Uani d . 1
C C11 0.2342(2) 0.03302(9) 0.01132(12) 0.0274(3) Uani d . 1
C C12 0.2087(3) 0.05246(10) -0.09421(13) 0.0353(4) Uani d . 1
H H12 0.2458 0.0206 -0.1448 0.042 Uiso calc R 1
C C13 0.1283(3) 0.11901(10) -0.12178(14) 0.0389(4) Uani d . 1
H H13 0.1129 0.1334 -0.1913 0.047 Uiso calc R 1
C C14 0.0701(2) 0.16493(10) -0.04534(14) 0.0370(4) Uani d . 1
H H14 0.0126 0.2098 -0.0628 0.044 Uiso calc R 1
C C15 0.0987(2) 0.14286(9) 0.05574(14) 0.0351(4) Uani d . 1
H H15 0.0590 0.1735 0.1069 0.042 Uiso calc R 1
S S1 0.55296(6) 0.18214(2) 0.18169(3) 0.02779(10) Uani d . 1
O O1 0.37943(18) 0.16682(6) 0.22894(10) 0.0409(3) Uani d . 1
O O2 0.5111(2) 0.22657(8) 0.08910(10) 0.0496(4) Uani d . 1
O O3 0.6762(2) 0.22117(8) 0.25801(11) 0.0553(4) Uani d . 1
O O4 0.63271(18) 0.11012(7) 0.15417(10) 0.0417(3) Uani d . 1
O O5 -0.02550(18) 0.09435(8) 0.27157(10) 0.0466(3) Uani d D 1
H H5A -0.0394 0.1213 0.3252 0.070 Uiso d RD 1
H H5B -0.1208 0.1008 0.2292 0.070 Uiso d RD 1
O O6 -0.1511(2) 0.17329(7) 0.44790(10) 0.0473(3) Uani d D 1
H H6A -0.0976 0.2059 0.4872 0.071 Uiso d RD 1
H H6B -0.2151 0.1947 0.3983 0.071 Uiso d RD 1

loop_
_atom_site_aniso_label
_atom_site_aniso_U_11
_atom_site_aniso_U_22
_atom_site_aniso_U_33
_atom_site_aniso_U_12
_atom_site_aniso_U_13
_atom_site_aniso_U_23
Ni1 0.03692(13) 0.01854(12) 0.02107(12) 0.00086(8) 0.00302(8) -0.00001(7)
N1 0.0354(8) 0.0303(8) 0.0283(7) 0.0020(6) -0.0002(6) -0.0009(6)
N2 0.0549(10) 0.0298(8) 0.0288(8) -0.0026(7) 0.0136(7) 0.0031(6)
N3 0.0305(7) 0.0233(7) 0.0256(7) -0.0004(5) 0.0051(5) 0.0005(5)
N4 0.0429(9) 0.0260(7) 0.0247(7) 0.0043(6) 0.0097(6) 0.0005(6)
N5 0.0371(8) 0.0250(7) 0.0289(7) 0.0033(6) 0.0048(6) 0.0019(6)
C1 0.0503(11) 0.0323(9) 0.0346(9) 0.0003(8) -0.0053(8) -0.0044(7)
C2 0.0556(13) 0.0447(11) 0.0373(10) 0.0055(9) -0.0041(9) -0.0141(9)
C3 0.0634(14) 0.0641(14) 0.0313(10) 0.0005(11) 0.0108(9) -0.0123(10)
C4 0.0602(13) 0.0507(12) 0.0314(10) -0.0041(10) 0.0140(9) 0.0006(8)
C5 0.0315(9) 0.0335(9) 0.0294(8) 0.0029(7) 0.0039(7) 0.0002(7)
C6 0.0316(9) 0.0278(8) 0.0275(8) -0.0018(7) 0.0054(6) 0.0018(7)
C7 0.0469(11) 0.0272(9) 0.0327(9) -0.0019(7) 0.0051(8) 0.0063(7)
C8 0.0451(11) 0.0221(8) 0.0413(10) 0.0027(7) 0.0032(8) 0.0010(7)
C9 0.0392(10) 0.0270(8) 0.0327(9) 0.0022(7) 0.0071(7) -0.0024(7)
C10 0.0266(8) 0.0259(8) 0.0280(8) -0.0010(6) 0.0039(6) 0.0002(6)
C11 0.0285(8) 0.0256(8) 0.0283(8) -0.0029(6) 0.0041(6) 0.0014(6)
C12 0.0443(11) 0.0342(9) 0.0278(8) 0.0003(8) 0.0057(7) 0.0002(7)
C13 0.0459(11) 0.0401(10) 0.0299(9) 0.0004(8) -0.0001(8) 0.0079(8)
C14 0.0385(10) 0.0299(9) 0.0414(10) 0.0032(7) -0.0016(8) 0.0071(8)
C15 0.0401(10) 0.0286(9) 0.0366(9) 0.0049(7) 0.0037(7) 0.0005(7)
S1 0.0340(2) 0.0242(2) 0.02483(19) 0.00013(16) 0.00140(16) -0.00106(15)
O1 0.0525(8) 0.0268(6) 0.0467(7) -0.0059(5) 0.0217(6) -0.0056(5)
O2 0.0642(9) 0.0480(8) 0.0378(7) 0.0110(7) 0.0114(6) 0.0162(6)
O3 0.0541(9) 0.0483(9) 0.0593(9) -0.0030(7) -0.0153(7) -0.0187(7)
O4 0.0489(8) 0.0356(7) 0.0401(7) 0.0116(6) 0.0020(6) -0.0076(5)
O5 0.0364(7) 0.0672(9) 0.0361(7) 0.0131(7) 0.0035(5) -0.0052(6)
O6 0.0628(9) 0.0392(7) 0.0391(7) -0.0064(6) 0.0004(6) -0.0034(6)

loop_
_atom_type_symbol
_atom_type_description
_atom_type_scat_dispersion_real
_atom_type_scat_dispersion_imag
_atom_type_scat_source
C C 0.0033 0.0016 'International Tables Vol C Tables 4.2.6.8 and 6.1.1.4'
H H 0.0000 0.0000 'International Tables Vol C Tables 4.2.6.8 and 6.1.1.4'
N N 0.0061 0.0033 'International Tables Vol C Tables 4.2.6.8 and 6.1.1.4'
O O 0.0106 0.0060 'International Tables Vol C Tables 4.2.6.8 and 6.1.1.4'
Ni Ni 0.3393 1.1124 'International Tables Vol C Tables 4.2.6.8 and 6.1.1.4'
S S 0.1246 0.1234 'International Tables Vol C Tables 4.2.6.8 and 6.1.1.4'

loop_
_geom_angle_atom_site_label_1
_geom_angle_atom_site_label_2
_geom_angle_atom_site_label_3
_geom_angle
N5 Ni1 O1 88.43(6)
N5 Ni1 N1 169.25(6)
O1 Ni1 N1 91.34(6)
N5 Ni1 N3 91.75(5)
O1 Ni1 N3 150.08(5)
N1 Ni1 N3 93.79(5)
N5 Ni1 O5 88.44(5)
O1 Ni1 O5 102.39(5)
N1 Ni1 O5 81.11(5)
N3 Ni1 O5 107.52(5)
C5 N1 C1 117.63(15)
C5 N1 Ni1 121.88(11)
C1 N1 Ni1 117.88(11)
C5 N2 C6 131.54(15)
C5 N2 H2B 112.7(14)
C6 N2 H2B 113.3(14)
C10 N3 C6 116.45(14)
C10 N3 Ni1 120.95(10)
C6 N3 Ni1 122.24(11)
C11 N4 C10 131.19(14)
C11 N4 H4B 114.3(13)
C10 N4 H4B 112.8(12)
C11 N5 C15 118.33(14)
C11 N5 Ni1 123.55(11)
C15 N5 Ni1 116.74(11)
C2 C1 N1 123.59(18)
C2 C1 H1 118.2
N1 C1 H1 118.2
C1 C2 C3 118.20(18)
C1 C2 H2 120.9
C3 C2 H2 120.9
C4 C3 C2 119.76(18)
C4 C3 H3 120.1
C2 C3 H3 120.1
C3 C4 C5 119.10(19)
C3 C4 H4 120.4
C5 C4 H4 120.4
N1 C5 N2 121.08(15)
N1 C5 C4 121.67(16)
N2 C5 C4 117.25(16)
N3 C6 C7 123.03(15)
N3 C6 N2 120.04(15)
C7 C6 N2 116.92(15)
C8 C7 C6 118.96(16)
C8 C7 H7 120.5
C6 C7 H7 120.5
C7 C8 C9 119.51(16)
C7 C8 H8 120.2
C9 C8 H8 120.2
C8 C9 C10 118.76(16)
C8 C9 H9 120.6
C10 C9 H9 120.6
N3 C10 N4 121.05(14)
N3 C10 C9 122.84(15)
N4 C10 C9 116.11(14)
N5 C11 N4 119.90(14)
N5 C11 C12 121.54(15)
N4 C11 C12 118.55(15)
C13 C12 C11 119.02(16)
C13 C12 H12 120.5
C11 C12 H12 120.5
C12 C13 C14 119.56(16)
C12 C13 H13 120.2
C14 C13 H13 120.2
C15 C14 C13 118.56(16)
C15 C14 H14 120.7
C13 C14 H14 120.7
N5 C15 C14 122.94(16)
N5 C15 H15 118.5
C14 C15 H15 118.5
O2 S1 O3 111.12(9)
O2 S1 O4 110.11(8)
O3 S1 O4 110.59(8)
O2 S1 O1 108.60(8)
O3 S1 O1 108.26(9)
O4 S1 O1 108.06(7)
S1 O1 Ni1 123.76(7)
Ni1 O5 H5A 118.5
Ni1 O5 H5B 128.2
H5A O5 H5B 106.5
H6A O6 H6B 109.1

loop_
_geom_bond_atom_site_label_1
_geom_bond_atom_site_label_2
_geom_bond_distance
Ni1 N5 1.9665(14)
Ni1 O1 1.9784(12)
Ni1 N1 1.9892(14)
Ni1 N3 1.9961(14)
Ni1 O5 2.3077(13)
N1 C5 1.334(2)
N1 C1 1.363(2)
N2 C5 1.370(2)
N2 C6 1.389(2)
N2 H2B 0.866(9)
N3 C10 1.360(2)
N3 C6 1.361(2)
N4 C11 1.378(2)
N4 C10 1.384(2)
N4 H4B 0.862(9)
N5 C11 1.335(2)
N5 C15 1.360(2)
C1 C2 1.360(3)
C1 H1 0.9300
C2 C3 1.381(3)
C2 H2 0.9300
C3 C4 1.366(3)
C3 H3 0.9300
C4 C5 1.403(2)
C4 H4 0.9300
C6 C7 1.380(2)
C7 C8 1.373(3)
C7 H7 0.9300
C8 C9 1.377(2)
C8 H8 0.9300
C9 C10 1.385(2)
C9 H9 0.9300
C11 C12 1.402(2)
C12 C13 1.369(2)
C12 H12 0.9300
C13 C14 1.388(3)
C13 H13 0.9300
C14 C15 1.361(2)
C14 H14 0.9300
C15 H15 0.9300
S1 O2 1.4467(13)
S1 O3 1.4531(14)
S1 O4 1.4821(12)
S1 O1 1.4932(13)
O5 H5A 0.8598
O5 H5B 0.8532
O6 H6A 0.8477
O6 H6B 0.8488

loop_
_geom_hbond_atom_site_label_D
_geom_hbond_atom_site_label_H
_geom_hbond_atom_site_label_A
_geom_hbond_site_symmetry_A
_geom_hbond_distance_DH
_geom_hbond_distance_HA
_geom_hbond_distance_DA
_geom_hbond_angle_DHA
N2 H2B O6 3_556 0.866(9) 2.079(10) 2.9433(19) 176(2)
N4 H4B O4 3_655 0.862(9) 2.050(10) 2.8967(18) 167.1(18)
O5 H5A O6 . 0.86 2.08 2.9112(18) 162.9
O5 H5B O4 1_455 0.85 1.98 2.8192(19) 168.9
O6 H6A O2 4_566 0.85 1.91 2.7531(18) 173.2
O6 H6B O3 1_455 0.85 1.97 2.785(2) 161.9
